data_1512275
loop_
_publ_author_name
'Moridi Farimani, Mahdi'
'Nejad Ebrahimi, Samad'
'Salehi, Peyman'
'Bahadori, Mir Babak'
'Sonboli, Ali'
'Khavasi, Hamid Reza'
'Zimmermann, Stefanie'
'Kaiser, Marcel'
'Hamburger, Matthias'

_publ_section_title
;
 Antitrypanosomal Triterpenoid with an \e-Lactone E-Ring from Salvia
 urmiensis.
;
_journal_issue 9
_journal_name_full 'Journal of natural products'
_journal_page_first 1806
_journal_page_last 1809
_journal_paper_doi 10.1021/np400337a
_journal_volume 76
_journal_year 2013
_chemical_formula_sum 'C30 H46 O5'
_chemical_formula_weight 486.67
_chemical_name_systematic
; 
 ? 
;
_space_group_IT_number 19
_symmetry_cell_setting orthorhombic
_symmetry_space_group_name_Hall 'P 2ac 2ab'
_symmetry_space_group_name_H-M 'P 21 21 21'
_atom_sites_solution_hydrogens geom
_atom_sites_solution_primary direct
_atom_sites_solution_secondary difmap
_audit_creation_method SHELXL-97
_cell_angle_alpha 90.00
_cell_angle_beta 90.00
_cell_angle_gamma 90.00
_cell_formula_units_Z 4
_cell_length_a 10.1613(19)
_cell_length_b 12.298(2)
_cell_length_c 20.717(4)
_cell_measurement_reflns_used 11751
_cell_measurement_temperature 298(2)
_cell_measurement_theta_max 29.20
_cell_measurement_theta_min 1.97
_cell_volume 2588.9(8)
_computing_cell_refinement 'X-Area (Stoe & Cie GmbH, 2005)'
_computing_data_collection 'X-Area (Stoe & Cie GmbH, 2005)'
_computing_data_reduction 'X-Area (Stoe & Cie GmbH, 2005)'
_computing_molecular_graphics 'ORTEP-3 for Windows (Farrugia, 1997)'
_computing_publication_material 'WinGX (Farrugia, 1999)'
_computing_structure_refinement 'SHELXL-97 (Sheldrick, 2008)'
_computing_structure_solution 'SHELXS-97 (Sheldrick, 2008)'
_diffrn_ambient_temperature 298(2)
_diffrn_detector_area_resol_mean '0.15 mm'
_diffrn_measured_fraction_theta_full 0.991
_diffrn_measured_fraction_theta_max 0.991
_diffrn_measurement_device_type 'STOE IPDS II'
_diffrn_measurement_method 'rotation method'
_diffrn_radiation_monochromator graphite
_diffrn_radiation_source 'fine-focus sealed tube'
_diffrn_radiation_type MoK\a
_diffrn_radiation_wavelength 0.71073
_diffrn_reflns_av_R_equivalents 0.0618
_diffrn_reflns_av_sigmaI/netI 0.0758
_diffrn_reflns_limit_h_max 11
_diffrn_reflns_limit_h_min -13
_diffrn_reflns_limit_k_max 13
_diffrn_reflns_limit_k_min -16
_diffrn_reflns_limit_l_max 28
_diffrn_reflns_limit_l_min -24
_diffrn_reflns_number 11751
_diffrn_reflns_theta_full 29.20
_diffrn_reflns_theta_max 29.20
_diffrn_reflns_theta_min 1.97
_exptl_absorpt_coefficient_mu 0.083
_exptl_absorpt_correction_type none
_exptl_crystal_colour Colorless
_exptl_crystal_density_diffrn 1.249
_exptl_crystal_density_method 'not measured'
_exptl_crystal_description Prism
_exptl_crystal_F_000 1064
_exptl_crystal_size_max 0.48
_exptl_crystal_size_mid 0.45
_exptl_crystal_size_min 0.40
_refine_diff_density_max 0.252
_refine_diff_density_min -0.166
_refine_diff_density_rms 0.039
_refine_ls_abs_structure_details 'Flack H D (1983), Acta Cryst. A39, 876-881'
_refine_ls_abs_structure_Flack -1.3(12)
_refine_ls_extinction_method none
_refine_ls_goodness_of_fit_ref 0.991
_refine_ls_hydrogen_treatment mixed
_refine_ls_matrix_type full
_refine_ls_number_parameters 500
_refine_ls_number_reflns 6608
_refine_ls_number_restraints 0
_refine_ls_restrained_S_all 0.991
_refine_ls_R_factor_all 0.0913
_refine_ls_R_factor_gt 0.0561
_refine_ls_shift/su_max 0.002
_refine_ls_shift/su_mean 0.000
_refine_ls_structure_factor_coef Fsqd
_refine_ls_weighting_details 'calc w=1/[\s^2^(Fo^2^)+(0.0593P)^2^+0.0000P] where P=(Fo^2^+2Fc^2^)/3'
_refine_ls_weighting_scheme calc
_refine_ls_wR_factor_gt 0.1122
_refine_ls_wR_factor_ref 0.1250
_reflns_number_gt 4508
_reflns_number_total 6608
_reflns_threshold_expression >2sigma(I)
_cod_data_source_file np400337a_si_002.cif
_cod_data_source_block d:\solution\551\kh551
_cod_depositor_comments
;
The following automatic conversions were performed:

'_symmetry_cell_setting' value 'Orthorhombic' changed to
'orthorhombic' according to
/home/saulius/struct/CIF-dictionaries/cif_core.dic dictionary named
'cif_core.dic' version 2.4.2 from
2011-04-26.

'_exptl_absorpt_correction_type' value 'None' changed to
'none' according to
/home/saulius/struct/CIF-dictionaries/cif_core.dic dictionary named
'cif_core.dic' version 2.4.2 from 2011-04-26.

Automatic conversion script
Id: cif_fix_values 1891 2012-01-12 08:04:46Z andrius 
;
_cod_original_sg_symbol_H-M P212121
_cod_database_code 1512275

loop_
_symmetry_equiv_pos_as_xyz
'x, y, z'
'-x+1/2, -y, z+1/2'
'x+1/2, -y+1/2, -z'
'-x, y+1/2, -z+1/2'

loop_
_atom_site_label
_atom_site_type_symbol
_atom_site_fract_x
_atom_site_fract_y
_atom_site_fract_z
_atom_site_U_iso_or_equiv
_atom_site_adp_type
_atom_site_occupancy
_atom_site_symmetry_multiplicity
_atom_site_calc_flag
C1 C 0.0520(2) 0.6106(2) 0.27984(13) 0.0425(6) Uani 1 1 d
C2 C 0.1532(3) 0.5781(3) 0.32821(13) 0.0423(6) Uani 1 1 d
H2A H 0.114(2) 0.569(2) 0.3692(12) 0.029(6) Uiso 1 1 d
H2B H 0.222(3) 0.630(2) 0.3310(13) 0.041(7) Uiso 1 1 d
C3 C 0.2117(3) 0.4669(2) 0.30993(12) 0.0414(6) Uani 1 1 d
H3 H 0.277(3) 0.458(2) 0.3423(12) 0.030(6) Uiso 1 1 d
C4 C 0.1083(4) 0.3781(3) 0.3168(2) 0.0614(9) Uani 1 1 d
H4A H 0.078(4) 0.375(3) 0.356(2) 0.082(12) Uiso 1 1 d
H4B H 0.142(4) 0.308(4) 0.301(2) 0.091(14) Uiso 1 1 d
H4C H 0.038(4) 0.390(4) 0.286(2) 0.098(15) Uiso 1 1 d
C5 C 0.2758(2) 0.4631(2) 0.24149(11) 0.0327(5) Uani 1 1 d
H5 H 0.204(2) 0.442(2) 0.2128(11) 0.024(6) Uiso 1 1 d
C6 C 0.3803(3) 0.3741(3) 0.24265(16) 0.0438(6) Uani 1 1 d
H6A H 0.444(3) 0.397(3) 0.2689(15) 0.053(9) Uiso 1 1 d
H6B H 0.342(3) 0.310(3) 0.2556(16) 0.056(10) Uiso 1 1 d
H6C H 0.421(3) 0.361(3) 0.1982(17) 0.063(9) Uiso 1 1 d
C7 C 0.3318(2) 0.5760(2) 0.22138(11) 0.0284(5) Uani 1 1 d
H7 H 0.366(2) 0.608(2) 0.2617(12) 0.033(7) Uiso 1 1 d
C8 C 0.4495(2) 0.57252(18) 0.17461(10) 0.0256(4) Uani 1 1 d
C9 C 0.5700(2) 0.5772(2) 0.19927(11) 0.0300(5) Uani 1 1 d
H9 H 0.585(3) 0.584(2) 0.2450(14) 0.042(7) Uiso 1 1 d
C10 C 0.6965(2) 0.5608(2) 0.16286(10) 0.0285(5) Uani 1 1 d
H10 H 0.737(2) 0.633(2) 0.1577(11) 0.034(7) Uiso 1 1 d
C11 C 0.6703(2) 0.50885(19) 0.09738(10) 0.0247(4) Uani 1 1 d
H11 H 0.632(2) 0.441(2) 0.1040(11) 0.021(6) Uiso 1 1 d
C12 C 0.7980(2) 0.4768(2) 0.05729(11) 0.0293(5) Uani 1 1 d
C13 C 0.9024(3) 0.5669(3) 0.05809(16) 0.0436(7) Uani 1 1 d
H13A H 0.916(3) 0.587(3) 0.1012(15) 0.046(8) Uiso 1 1 d
H13B H 0.974(3) 0.540(3) 0.0423(14) 0.047(8) Uiso 1 1 d
H13C H 0.877(3) 0.627(3) 0.0283(17) 0.067(11) Uiso 1 1 d
C14 C 0.8576(3) 0.3701(2) 0.08736(13) 0.0420(7) Uani 1 1 d
H14 H 0.791(3) 0.333(2) 0.1109(12) 0.031(7) Uiso 1 1 d
C15 C 0.9161(3) 0.2906(2) 0.03805(14) 0.0448(7) Uani 1 1 d
H15A H 0.978(3) 0.246(2) 0.0620(13) 0.047(8) Uiso 1 1 d
H15B H 0.848(3) 0.243(3) 0.0179(14) 0.047(8) Uiso 1 1 d
C16 C 0.9731(3) 0.3469(3) -0.01951(13) 0.0449(7) Uani 1 1 d
C17 C 0.8738(2) 0.4128(2) -0.05841(12) 0.0350(5) Uani 1 1 d
C18 C 0.8188(4) 0.3331(3) -0.10902(16) 0.0500(8) Uani 1 1 d
H18A H 0.761(3) 0.360(3) -0.1355(16) 0.051(9) Uiso 1 1 d
H18B H 0.895(3) 0.310(3) -0.1370(17) 0.064(10) Uiso 1 1 d
H18C H 0.774(3) 0.276(3) -0.0870(15) 0.052(9) Uiso 1 1 d
C19 C 0.9428(4) 0.5041(3) -0.09499(18) 0.0550(8) Uani 1 1 d
H19A H 1.009(5) 0.476(4) -0.120(2) 0.106(15) Uiso 1 1 d
H19B H 0.982(3) 0.553(3) -0.0669(16) 0.060(10) Uiso 1 1 d
H19C H 0.885(4) 0.540(3) -0.1241(19) 0.080(12) Uiso 1 1 d
C20 C 0.7575(2) 0.4487(2) -0.01370(11) 0.0286(5) Uani 1 1 d
H20 H 0.701(3) 0.384(2) -0.0102(11) 0.028(6) Uiso 1 1 d
C21 C 0.6730(2) 0.5364(2) -0.04413(12) 0.0335(5) Uani 1 1 d
H21A H 0.658(2) 0.521(2) -0.0906(12) 0.025(6) Uiso 1 1 d
H12B H 0.722(3) 0.603(2) -0.0447(12) 0.036(7) Uiso 1 1 d
C22 C 0.5439(2) 0.5465(2) -0.00743(11) 0.0338(5) Uani 1 1 d
H22A H 0.505(2) 0.479(2) -0.0097(11) 0.022(6) Uiso 1 1 d
H22B H 0.490(2) 0.605(2) -0.0302(12) 0.033(7) Uiso 1 1 d
C23 C 0.5629(2) 0.58088(19) 0.06363(10) 0.0263(4) Uani 1 1 d
C24 C 0.6038(3) 0.7015(2) 0.06344(15) 0.0356(6) Uani 1 1 d
H24A H 0.593(3) 0.733(2) 0.1061(13) 0.034(7) Uiso 1 1 d
H24B H 0.557(3) 0.740(2) 0.0312(13) 0.040(7) Uiso 1 1 d
H24C H 0.691(3) 0.711(2) 0.0506(13) 0.040(7) Uiso 1 1 d
C25 C 0.4274(2) 0.56466(19) 0.10152(10) 0.0261(4) Uani 1 1 d
C26 C 0.3628(2) 0.4553(2) 0.08392(13) 0.0338(5) Uani 1 1 d
H26A H 0.298(3) 0.438(2) 0.1157(12) 0.034(7) Uiso 1 1 d
H26B H 0.426(3) 0.397(2) 0.0834(13) 0.037(7) Uiso 1 1 d
H26C H 0.323(3) 0.461(2) 0.0422(13) 0.031(6) Uiso 1 1 d
C27 C 0.3281(2) 0.6556(2) 0.08460(13) 0.0364(6) Uani 1 1 d
H27A H 0.307(2) 0.649(2) 0.0371(12) 0.027(6) Uiso 1 1 d
H27B H 0.371(3) 0.723(2) 0.0910(12) 0.031(7) Uiso 1 1 d
C28 C 0.2030(2) 0.6462(3) 0.12408(12) 0.0369(6) Uani 1 1 d
H28A H 0.162(3) 0.581(3) 0.1168(12) 0.036(7) Uiso 1 1 d
H28B H 0.144(3) 0.701(2) 0.1102(13) 0.041(8) Uiso 1 1 d
C29 C 0.2254(2) 0.6569(2) 0.19642(12) 0.0334(5) Uani 1 1 d
C30 C 0.2595(3) 0.7715(3) 0.21596(18) 0.0475(7) Uani 1 1 d
H30A H 0.199(4) 0.825(3) 0.1981(17) 0.070(11) Uiso 1 1 d
H30B H 0.264(3) 0.781(2) 0.2612(15) 0.041(8) Uiso 1 1 d
H30C H 0.345(4) 0.788(3) 0.1974(16) 0.063(10) Uiso 1 1 d
O1 O 0.08883(15) 0.63443(16) 0.21981(8) 0.0409(4) Uani 1 1 d
O2 O -0.06567(18) 0.6062(2) 0.29059(10) 0.0590(6) Uani 1 1 d
O3 O 0.78058(17) 0.49372(17) 0.20195(9) 0.0402(4) Uani 1 1 d
H3B H 0.807(3) 0.523(3) 0.2315(14) 0.039(8) Uiso 1 1 d
O4 O 0.9625(3) 0.3902(3) 0.13179(13) 0.0795(9) Uani 1 1 d
H4D H 0.916(5) 0.401(4) 0.164(2) 0.108(17) Uiso 1 1 d
O5 O 1.0869(2) 0.3361(3) -0.03577(12) 0.0756(8) Uani 1 1 d

loop_
_atom_site_aniso_label
_atom_site_aniso_U_11
_atom_site_aniso_U_22
_atom_site_aniso_U_33
_atom_site_aniso_U_23
_atom_site_aniso_U_13
_atom_site_aniso_U_12
C1 0.0300(12) 0.0504(17) 0.0471(15) -0.0157(13) 0.0056(11) -0.0020(11)
C2 0.0315(12) 0.0606(19) 0.0347(13) -0.0126(13) 0.0047(10) -0.0071(12)
C3 0.0337(13) 0.0566(18) 0.0341(13) -0.0013(12) 0.0018(11) -0.0054(12)
C4 0.058(2) 0.063(2) 0.064(2) 0.0053(19) 0.0243(18) -0.0140(17)
C5 0.0301(11) 0.0385(14) 0.0296(11) -0.0025(10) 0.0032(9) -0.0042(10)
C6 0.0508(17) 0.0356(16) 0.0451(16) 0.0031(13) 0.0051(14) 0.0022(13)
C7 0.0228(10) 0.0332(12) 0.0293(11) -0.0065(10) -0.0013(8) 0.0008(9)
C8 0.0246(10) 0.0233(11) 0.0290(10) -0.0029(9) 0.0004(8) 0.0008(9)
C9 0.0281(10) 0.0341(13) 0.0279(11) -0.0044(10) -0.0027(9) -0.0008(10)
C10 0.0225(10) 0.0311(13) 0.0320(11) -0.0022(10) -0.0053(8) -0.0004(9)
C11 0.0190(10) 0.0247(12) 0.0304(11) -0.0002(9) -0.0020(8) -0.0006(8)
C12 0.0220(10) 0.0363(13) 0.0296(11) -0.0004(10) 0.0002(8) 0.0038(9)
C13 0.0220(11) 0.058(2) 0.0512(16) -0.0165(16) 0.0050(11) -0.0068(12)
C14 0.0377(13) 0.0526(18) 0.0357(13) 0.0080(13) -0.0011(11) 0.0197(12)
C15 0.0464(16) 0.0410(16) 0.0469(15) 0.0024(13) -0.0009(13) 0.0195(13)
C16 0.0376(14) 0.0488(17) 0.0485(16) -0.0081(13) 0.0028(11) 0.0139(12)
C17 0.0314(12) 0.0364(14) 0.0372(12) 0.0007(11) 0.0049(10) 0.0069(10)
C18 0.0559(18) 0.054(2) 0.0406(15) -0.0101(15) -0.0013(15) 0.0159(16)
C19 0.0506(18) 0.057(2) 0.0571(19) 0.0078(18) 0.0245(16) 0.0031(16)
C20 0.0264(11) 0.0288(13) 0.0305(11) -0.0004(10) 0.0019(8) 0.0004(9)
C21 0.0309(12) 0.0374(15) 0.0324(12) 0.0054(11) 0.0050(9) 0.0060(11)
C22 0.0287(11) 0.0427(16) 0.0300(12) 0.0024(11) -0.0015(9) 0.0067(11)
C23 0.0214(9) 0.0287(12) 0.0286(10) 0.0025(9) -0.0006(8) 0.0038(9)
C24 0.0312(13) 0.0304(13) 0.0452(15) 0.0051(12) 0.0048(11) 0.0033(10)
C25 0.0221(10) 0.0290(12) 0.0273(10) -0.0008(9) -0.0036(8) 0.0003(9)
C26 0.0313(12) 0.0368(14) 0.0334(12) -0.0065(11) -0.0004(10) -0.0059(11)
C27 0.0285(12) 0.0414(16) 0.0393(13) 0.0063(12) -0.0017(10) 0.0081(11)
C28 0.0225(11) 0.0443(16) 0.0441(14) 0.0025(12) -0.0023(10) 0.0087(11)
C29 0.0198(10) 0.0379(13) 0.0424(13) -0.0042(11) 0.0034(9) 0.0004(9)
C30 0.0416(15) 0.0359(15) 0.065(2) -0.0096(15) 0.0025(14) 0.0040(12)
O1 0.0214(8) 0.0557(12) 0.0456(10) -0.0042(9) 0.0030(7) 0.0035(7)
O2 0.0279(9) 0.0949(18) 0.0543(12) -0.0132(11) 0.0093(8) -0.0028(10)
O3 0.0315(9) 0.0540(12) 0.0351(9) -0.0013(9) -0.0107(8) 0.0097(8)
O4 0.0679(15) 0.117(2) 0.0539(13) -0.0224(15) -0.0261(12) 0.0561(15)
O5 0.0403(12) 0.109(2) 0.0775(15) 0.0098(15) 0.0141(11) 0.0312(13)

loop_
_atom_type_symbol
_atom_type_description
_atom_type_scat_dispersion_real
_atom_type_scat_dispersion_imag
_atom_type_scat_source
C C 0.0033 0.0016 'International Tables Vol C Tables 4.2.6.8 and 6.1.1.4'
H H 0.0000 0.0000 'International Tables Vol C Tables 4.2.6.8 and 6.1.1.4'
N N 0.0061 0.0033 'International Tables Vol C Tables 4.2.6.8 and 6.1.1.4'
O O 0.0106 0.0060 'International Tables Vol C Tables 4.2.6.8 and 6.1.1.4'

loop_
_geom_angle_atom_site_label_1
_geom_angle_atom_site_label_2
_geom_angle_atom_site_label_3
_geom_angle
O2 C1 O1 117.2(2)
O2 C1 C2 122.9(3)
O1 C1 C2 119.5(2)
C1 C2 C3 109.8(2)
C1 C2 H2A 110.4(15)
C3 C2 H2A 106.1(16)
C1 C2 H2B 111.6(17)
C3 C2 H2B 109.2(17)
H2A C2 H2B 110(2)
C4 C3 C2 110.4(2)
C4 C3 C5 110.6(3)
C2 C3 C5 114.3(2)
C4 C3 H3 109.7(16)
C2 C3 H3 101.2(16)
C5 C3 H3 110.4(15)
C3 C4 H4A 111(3)
C3 C4 H4B 111(3)
H4A C4 H4B 113(4)
C3 C4 H4C 110(3)
H4A C4 H4C 111(4)
H4B C4 H4C 100(4)
C6 C5 C7 112.9(2)
C6 C5 C3 107.3(2)
C7 C5 C3 111.7(2)
C6 C5 H5 109.5(14)
C7 C5 H5 110.5(14)
C3 C5 H5 104.5(13)
C5 C6 H6A 107(2)
C5 C6 H6B 109(2)
H6A C6 H6B 114(3)
C5 C6 H6C 112.2(19)
H6A C6 H6C 108(3)
H6B C6 H6C 108(3)
C8 C7 C5 115.34(19)
C8 C7 C29 110.38(19)
C5 C7 C29 113.81(18)
C8 C7 H7 105.8(15)
C5 C7 H7 104.8(15)
C29 C7 H7 105.8(15)
C9 C8 C25 121.18(19)
C9 C8 C7 118.22(19)
C25 C8 C7 120.60(18)
C8 C9 C10 126.1(2)
C8 C9 H9 121.7(16)
C10 C9 H9 111.9(16)
O3 C10 C9 107.59(19)
O3 C10 C11 111.4(2)
C9 C10 C11 110.72(18)
O3 C10 H10 109.2(14)
C9 C10 H10 107.0(15)
C11 C10 H10 110.9(14)
C10 C11 C23 106.35(18)
C10 C11 C12 115.26(17)
C23 C11 C12 118.31(17)
C10 C11 H11 108.5(14)
C23 C11 H11 106.0(14)
C12 C11 H11 101.6(14)
C13 C12 C20 110.6(2)
C13 C12 C14 109.4(2)
C20 C12 C14 106.8(2)
C13 C12 C11 112.3(2)
C20 C12 C11 109.31(16)
C14 C12 C11 108.27(18)
C12 C13 H13A 107.5(19)
C12 C13 H13B 107(2)
H13A C13 H13B 110(3)
C12 C13 H13C 111(2)
H13A C13 H13C 116(3)
H13B C13 H13C 106(3)
O4 C14 C15 104.5(2)
O4 C14 C12 113.4(3)
C15 C14 C12 114.6(2)
O4 C14 H14 106.6(15)
C15 C14 H14 108.0(16)
C12 C14 H14 109.3(16)
C16 C15 C14 112.7(2)
C16 C15 H15A 114.6(17)
C14 C15 H15A 105.8(17)
C16 C15 H15B 102.0(16)
C14 C15 H15B 112.6(17)
H15A C15 H15B 109(3)
O5 C16 C15 122.7(3)
O5 C16 C17 122.9(3)
C15 C16 C17 114.3(2)
C16 C17 C19 110.5(2)
C16 C17 C18 105.1(2)
C19 C17 C18 107.3(3)
C16 C17 C20 109.7(2)
C19 C17 C20 115.7(2)
C18 C17 C20 108.0(2)
C17 C18 H18A 115(2)
C17 C18 H18B 107(2)
H18A C18 H18B 105(3)
C17 C18 H18C 108.5(19)
H18A C18 H18C 105(3)
H18B C18 H18C 116(3)
C17 C19 H19A 110(3)
C17 C19 H19B 111(2)
H19A C19 H19B 106(3)
C17 C19 H19C 112(2)
H19A C19 H19C 106(3)
H19B C19 H19C 111(3)
C21 C20 C17 112.47(19)
C21 C20 C12 112.5(2)
C17 C20 C12 114.80(18)
C21 C20 H20 105.8(15)
C17 C20 H20 105.0(15)
C12 C20 H20 105.3(14)
C20 C21 C22 109.8(2)
C20 C21 H21A 110.9(14)
C22 C21 H21A 111.6(13)
C20 C21 H12B 108.5(16)
C22 C21 H12B 112.7(16)
H21A C21 H12B 103(2)
C21 C22 C23 113.0(2)
C21 C22 H22A 105.9(15)
C23 C22 H22A 110.5(15)
C21 C22 H22B 107.0(14)
C23 C22 H22B 108.4(14)
H22A C22 H22B 112(2)
C24 C23 C22 107.2(2)
C24 C23 C11 110.91(19)
C22 C23 C11 110.94(18)
C24 C23 C25 110.73(18)
C22 C23 C25 109.06(17)
C11 C23 C25 108.06(17)
C23 C24 H24A 110.7(16)
C23 C24 H24B 110.4(18)
H24A C24 H24B 112(2)
C23 C24 H24C 112.1(18)
H24A C24 H24C 108(2)
H24B C24 H24C 102(2)
C8 C25 C26 110.56(19)
C8 C25 C27 105.89(19)
C26 C25 C27 107.45(19)
C8 C25 C23 110.54(16)
C26 C25 C23 111.10(18)
C27 C25 C23 111.14(18)
C25 C26 H26A 108.9(16)
C25 C26 H26B 111.5(16)
H26A C26 H26B 108(2)
C25 C26 H26C 109.2(16)
H26A C26 H26C 111(2)
H26B C26 H26C 109(2)
C28 C27 C25 111.7(2)
C28 C27 H27A 110.0(14)
C25 C27 H27A 107.7(15)
C28 C27 H27B 111.9(16)
C25 C27 H27B 107.9(16)
H27A C27 H27B 107(2)
C27 C28 C29 113.6(2)
C27 C28 H28A 110.8(17)
C29 C28 H28A 107.8(17)
C27 C28 H28B 108.2(17)
C29 C28 H28B 109.4(17)
H28A C28 H28B 107(2)
O1 C29 C30 107.4(2)
O1 C29 C28 99.48(17)
C30 C29 C28 112.3(2)
O1 C29 C7 114.8(2)
C30 C29 C7 110.4(2)
C28 C29 C7 112.1(2)
C29 C30 H30A 113(2)
C29 C30 H30B 113.0(19)
H30A C30 H30B 109(3)
C29 C30 H30C 107(2)
H30A C30 H30C 106(3)
H30B C30 H30C 109(3)
C1 O1 C29 127.16(19)
C10 O3 H3B 113(2)
C14 O4 H4D 97(3)

loop_
_geom_bond_atom_site_label_1
_geom_bond_atom_site_label_2
_geom_bond_distance
C1 O2 1.217(3)
C1 O1 1.331(3)
C1 C2 1.490(4)
C2 C3 1.538(4)
C2 H2A 0.94(3)
C2 H2B 0.95(3)
C3 C4 1.523(4)
C3 C5 1.561(3)
C3 H3 0.95(3)
C4 H4A 0.87(4)
C4 H4B 0.98(5)
C4 H4C 0.98(5)
C5 C6 1.525(4)
C5 C7 1.557(3)
C5 H5 0.98(2)
C6 H6A 0.89(3)
C6 H6B 0.92(4)
C6 H6C 1.02(3)
C7 C8 1.540(3)
C7 C29 1.558(3)
C7 H7 0.99(3)
C8 C9 1.328(3)
C8 C25 1.534(3)
C9 C10 1.504(3)
C9 H9 0.96(3)
C10 O3 1.438(3)
C10 C11 1.523(3)
C10 H10 0.99(3)
C11 C23 1.570(3)
C11 C12 1.590(3)
C11 H11 0.93(3)
C12 C13 1.533(4)
C12 C20 1.566(3)
C12 C14 1.575(4)
C13 H13A 0.94(3)
C13 H13B 0.87(3)
C13 H13C 1.00(4)
C14 O4 1.430(4)
C14 C15 1.534(4)
C14 H14 0.96(3)
C15 C16 1.495(4)
C15 H15A 0.97(3)
C15 H15B 1.00(3)
C16 O5 1.212(3)
C16 C17 1.525(4)
C17 C19 1.525(4)
C17 C18 1.541(4)
C17 C20 1.565(3)
C18 H18A 0.87(3)
C18 H18B 1.01(4)
C18 H18C 0.96(4)
C19 H19A 0.92(5)
C19 H19B 0.93(4)
C19 H19C 0.95(4)
C20 C21 1.516(3)
C20 H20 0.98(3)
C21 C22 1.521(3)
C21 H21A 0.99(2)
C21 H12B 0.95(3)
C22 C23 1.544(3)
C22 H22A 0.92(3)
C22 H22B 1.02(3)
C23 C24 1.540(4)
C23 C25 1.598(3)
C24 H24A 0.97(3)
C24 H24B 0.95(3)
C24 H24C 0.93(3)
C25 C26 1.541(3)
C25 C27 1.546(3)
C26 H26A 0.95(3)
C26 H26B 0.96(3)
C26 H26C 0.95(3)
C27 C28 1.516(3)
C27 H27A 1.01(2)
C27 H27B 0.95(3)
C28 C29 1.521(4)
C28 H28A 0.92(3)
C28 H28B 0.95(3)
C29 O1 1.495(3)
C29 C30 1.508(4)
C30 H30A 0.98(4)
C30 H30B 0.95(3)
C30 H30C 0.97(4)
O3 H3B 0.76(3)
O4 H4D 0.83(5)

loop_
_geom_torsion_atom_site_label_1
_geom_torsion_atom_site_label_2
_geom_torsion_atom_site_label_3
_geom_torsion_atom_site_label_4
_geom_torsion
O2 C1 C2 C3 104.8(3)
O1 C1 C2 C3 -67.7(3)
C1 C2 C3 C4 -67.4(3)
C1 C2 C3 C5 58.0(3)
C4 C3 C5 C6 -81.0(3)
C2 C3 C5 C6 153.8(2)
C4 C3 C5 C7 154.8(3)
C2 C3 C5 C7 29.6(3)
C6 C5 C7 C8 30.5(3)
C3 C5 C7 C8 151.52(19)
C6 C5 C7 C29 159.6(2)
C3 C5 C7 C29 -79.4(3)
C5 C7 C8 C9 -95.1(3)
C29 C7 C8 C9 134.2(2)
C5 C7 C8 C25 85.3(3)
C29 C7 C8 C25 -45.4(3)
C25 C8 C9 C10 -8.7(4)
C7 C8 C9 C10 171.7(2)
C8 C9 C10 O3 -136.9(3)
C8 C9 C10 C11 -14.9(4)
O3 C10 C11 C23 172.23(18)
C9 C10 C11 C23 52.5(2)
O3 C10 C11 C12 -54.5(3)
C9 C10 C11 C12 -174.2(2)
C10 C11 C12 C13 -44.6(3)
C23 C11 C12 C13 82.8(3)
C10 C11 C12 C20 -167.7(2)
C23 C11 C12 C20 -40.3(3)
C10 C11 C12 C14 76.3(3)
C23 C11 C12 C14 -156.3(2)
C13 C12 C14 O4 25.8(3)
C20 C12 C14 O4 145.5(2)
C11 C12 C14 O4 -96.9(2)
C13 C12 C14 C15 -94.0(3)
C20 C12 C14 C15 25.6(3)
C11 C12 C14 C15 143.2(2)
O4 C14 C15 C16 -93.1(3)
C12 C14 C15 C16 31.6(3)
C14 C15 C16 O5 122.4(3)
C14 C15 C16 C17 -61.4(3)
O5 C16 C17 C19 -29.3(4)
C15 C16 C17 C19 154.6(3)
O5 C16 C17 C18 86.1(4)
C15 C16 C17 C18 -90.0(3)
O5 C16 C17 C20 -158.0(3)
C15 C16 C17 C20 25.8(3)
C16 C17 C20 C21 166.0(2)
C19 C17 C20 C21 40.2(3)
C18 C17 C20 C21 -79.9(3)
C16 C17 C20 C12 35.7(3)
C19 C17 C20 C12 -90.1(3)
C18 C17 C20 C12 149.7(2)
C13 C12 C20 C21 -73.1(3)
C14 C12 C20 C21 168.0(2)
C11 C12 C20 C21 51.1(3)
C13 C12 C20 C17 57.2(3)
C14 C12 C20 C17 -61.7(3)
C11 C12 C20 C17 -178.6(2)
C17 C20 C21 C22 165.2(2)
C12 C20 C21 C22 -63.3(3)
C20 C21 C22 C23 62.1(3)
C21 C22 C23 C24 72.1(3)
C21 C22 C23 C11 -49.1(3)
C21 C22 C23 C25 -168.0(2)
C10 C11 C23 C24 52.2(2)
C12 C11 C23 C24 -79.3(2)
C10 C11 C23 C22 171.17(19)
C12 C11 C23 C22 39.6(3)
C10 C11 C23 C25 -69.3(2)
C12 C11 C23 C25 159.13(18)
C9 C8 C25 C26 115.1(2)
C7 C8 C25 C26 -65.3(3)
C9 C8 C25 C27 -128.8(2)
C7 C8 C25 C27 50.8(3)
C9 C8 C25 C23 -8.3(3)
C7 C8 C25 C23 171.25(19)
C24 C23 C25 C8 -75.3(2)
C22 C23 C25 C8 167.0(2)
C11 C23 C25 C8 46.3(2)
C24 C23 C25 C26 161.5(2)
C22 C23 C25 C26 43.9(2)
C11 C23 C25 C26 -76.8(2)
C24 C23 C25 C27 42.0(3)
C22 C23 C25 C27 -75.7(2)
C11 C23 C25 C27 163.60(19)
C8 C25 C27 C28 -55.5(3)
C26 C25 C27 C28 62.7(3)
C23 C25 C27 C28 -175.6(2)
C25 C27 C28 C29 61.5(3)
C27 C28 C29 O1 -175.3(2)
C27 C28 C29 C30 71.4(3)
C27 C28 C29 C7 -53.5(3)
C8 C7 C29 O1 155.35(18)
C5 C7 C29 O1 23.8(3)
C8 C7 C29 C30 -83.1(3)
C5 C7 C29 C30 145.3(2)
C8 C7 C29 C28 42.8(3)
C5 C7 C29 C28 -88.7(2)
O2 C1 O1 C29 172.5(2)
C2 C1 O1 C29 -14.6(4)
C30 C29 O1 C1 -77.8(3)
C28 C29 O1 C1 165.1(3)
C7 C29 O1 C1 45.4(3)
